data_1001459
loop_
_publ_author_name
'Caignaert, V'
'Retoux, R'
'Michel, C'
'Hervieu, M'
'Raveau, B'

_publ_section_title
;
Neutron diffraction study of the layered cuprate Sr~2-x~Nd~1+x~Cu~2~O~6-
y~
;
_journal_coden_ASTM PHYCE6
_journal_name_full 'Physica C (Amsterdam) (152,1988-)'
_journal_page_first 483
_journal_page_last 490
_journal_paper_doi 10.1016/0921-4534(90)90663-Y
_journal_volume 167
_journal_year 1990
_chemical_formula_structural 'Sr2 Nd Cu2 O5.76'
_chemical_formula_sum 'Cu2 Nd O5.76 Sr2'
_chemical_name_systematic
;
Strontium neodymium copper oxide (2/1/2/5.8)
;
_space_group_IT_number 71
_symmetry_cell_setting orthorhombic
_symmetry_Int_Tables_number 71
_symmetry_space_group_name_Hall '-I 2 2'
_symmetry_space_group_name_H-M 'I m m m'
_cell_angle_alpha 90
_cell_angle_beta 90
_cell_angle_gamma 90
_cell_formula_units_Z 6
_cell_length_a 3.7701(1)
_cell_length_b 11.4381(5)
_cell_length_c 20.0938(9)
_cell_volume 866.5
_refine_ls_R_factor_all 0.048
_cod_database_code 1001459

loop_
_symmetry_equiv_pos_as_xyz
x,y,z
x,-y,-z
-x,y,-z
-x,-y,z
-x,-y,-z
-x,y,z
x,-y,z
x,y,-z
1/2+x,1/2+y,1/2+z
1/2+x,1/2-y,1/2-z
1/2-x,1/2+y,1/2-z
1/2-x,1/2-y,1/2+z
1/2-x,1/2-y,1/2-z
1/2-x,1/2+y,1/2+z
1/2+x,1/2-y,1/2+z
1/2+x,1/2+y,1/2-z

loop_
_atom_site_label
_atom_site_type_symbol
_atom_site_symmetry_multiplicity
_atom_site_Wyckoff_symbol
_atom_site_fract_x
_atom_site_fract_y
_atom_site_fract_z
_atom_site_occupancy
_atom_site_attached_hydrogens
_atom_site_calc_flag
Nd1 Nd3+ 2 a 0. 0. 0. 1. 0 d
Sr1 Sr2+ 4 g 0. 0.3018(5) 0. 0.63(15) 0 d
Nd2 Nd3+ 4 g 0. 0.3018(5) 0. 0.37(15) 0 d
Sr2 Sr2+ 4 i 0. 0. 0.1954(3) 0.37(15) 0 d
Nd3 Nd3+ 4 i 0. 0. 0.1954(3) 0.63(15) 0 d
Sr3 Sr2+ 8 l 0. 0.3248(4) 0.1770(2) 1. 0 d
Cu1 Cu2+ 4 i 0. 0. 0.5879(3) 1. 0 d
Cu2 Cu2+ 8 l 0. 0.3517(3) 0.6005(2) 1. 0 d
O1 O2- 8 l 0. 0.1601(5) 0.4156(3) 1. 0 d
O2 O2- 8 l 0. 0.1362(4) 0.0969(3) 1. 0 d
O3 O2- 4 j 0.5 0. 0.4227(17) 0.29(3) 0 d
O4 O2- 4 i 0. 0. 0.6860(4) 1. 0 d
O5 O2- 8 l 0. 0.3485(5) 0.7008(2) 1. 0 d
O6 O2- 4 h 0. 0.3690(6) 0.5 1. 0 d
O7 O2- 4 f 0.284(5) 0. 0.5 0.35(2) 0 d

loop_
_atom_type_symbol
_atom_type_oxidation_number
Nd3+ 3.000
Sr2+ 2.000
Cu2+ 2.260
O2- -2.000
